data_2300195
loop_
_publ_author_name
'Nishibori, Eiji'
'Ogura, Tadakatsu'
'Aoyagi, Shinobu'
'Sakata, Makoto'

_publ_section_title
;
 <i>Ab initio</i> structure determination of a pharmaceutical compound,
 prednisolone succinate, from synchrotron powder data by combination of
 a genetic algorithm and the maximum entropy method
;
_journal_coeditor_code DB5036
_journal_issue 2
_journal_name_full 'Journal of Applied Crystallography'
_journal_page_first 292
_journal_page_last 301
_journal_paper_doi 10.1107/S0021889808001520
_journal_volume 41
_journal_year 2008
_chemical_formula_moiety 'C25 H32 O8, C25 H32 O8'
_chemical_formula_sum 'C50 H64 O16'
_chemical_formula_weight 920.20
_chemical_name_common 'prednisolone succinate'
_chemical_name_systematic ' 11\b,17-dihydroxypregna-1,4-diene-3,20-dione-21-succinate'
_space_group_crystal_system monoclinic
_space_group_IT_number 5
_space_group_name_Hall 'I 2y'
_space_group_name_H-M_alt 'I 1 2 1'
_symmetry_cell_setting monoclinic
_symmetry_space_group_name_Hall 'I 2y'
_symmetry_space_group_name_H-M 'I 1 2 1'
_cell_angle_alpha 90.00000
_cell_angle_beta 98.9412(9)
_cell_angle_gamma 90.00000
_cell_formula_units_Z 4
_cell_length_a 20.9107(3)
_cell_length_b 9.0536(2)
_cell_length_c 24.2008(4)
_cell_measurement_temperature 100
_cell_volume 4525.95(14)
_computing_cell_refinement 'SP (Nishibori et al., 2007)'
_computing_molecular_graphics 'PyMOL (DeLano, 2002)'
_computing_structure_refinement 'SP (Nishibori et al., 2007)'
_computing_structure_solution 'GAIA (Nishibori et al., 2007)'
_diffrn_ambient_temperature 100
_diffrn_detector 'imaging plate'
_diffrn_detector_type 'FUJIFILM BAS-MS2040'
_diffrn_measurement_device_type 'large Debye-Scherrer camera'
_diffrn_radiation_monochromator 'Si(111) double crystal monochromator'
_diffrn_radiation_type synchrotron
_diffrn_radiation_wavelength 1.00140
_diffrn_source synchrotron
_diffrn_source_type 'SPring-8 BL02B2'
_exptl_absorpt_coefficient_mu 0.221
_exptl_absorpt_correction_type none
_exptl_crystal_density_diffrn 1.352
_pd_char_colour white
_pd_instr_location ' large Debye-Scherrer camera, BL02B2, SPring-8 (Japan)'
_pd_meas_2theta_range_inc 0.01
_pd_meas_2theta_range_max 74.5
_pd_meas_2theta_range_min 3.
_pd_meas_number_of_points 7151
_pd_meas_scan_method fixed
_pd_proc_2theta_range_inc 0.010
_pd_proc_2theta_range_max 60.000
_pd_proc_2theta_range_min 3.000
_pd_proc_info_data_reduction none
_pd_proc_info_excluded_regions none
_pd_proc_ls_background_function 'split Pearson VII'
_pd_proc_ls_pref_orient_corr ' ?'
_pd_proc_ls_profile_function 'split Pearson VII'
_pd_proc_ls_prof_R_factor 0.0092
_pd_proc_ls_prof_wR_expected 0.0029
_pd_proc_ls_prof_wR_factor 0.0133
_pd_proc_wavelength 1.00140
_pd_spec_mounting ' Lindemann glass capillary'
_pd_spec_mount_mode transmission
_pd_spec_shape cylinder
_pd_spec_size_axial 3
_pd_spec_size_equat 0.4
_refine_ls_extinction_method none
_refine_ls_hydrogen_treatment constr
_refine_ls_matrix_type full
_refine_ls_number_constraints 64
_refine_ls_number_parameters 205
_refine_ls_number_restraints 250
_refine_ls_R_I_factor 0.0381
_refine_ls_structure_factor_coef Inet
_refine_ls_weighting_scheme sigma
_cod_data_source_file db5036.cif
_cod_data_source_block 100K
_cod_original_cell_volume 4526.0(2)
_cod_original_sg_symbol_H-M 'I 2'
_cod_database_code 2300195

loop_
_symmetry_equiv_pos_site_id
_symmetry_equiv_pos_as_xyz
1 +X,+Y,+Z
2 -X,+Y,-Z
3 +X+1/2,+Y+1/2,+Z+1/2
4 -X+1/2,+Y+1/2,-Z+1/2

loop_
_atom_site_label
_atom_site_type_symbol
_atom_site_fract_x
_atom_site_fract_y
_atom_site_fract_z
_atom_site_U_iso_or_equiv
_atom_site_adp_type
_atom_site_occupancy
_atom_site_symmetry_multiplicity
_atom_site_calc_flag
1C1 C 0.4203(1) 0.4317 0.4552(1) 0.032(2) Uiso 1.00 1 d
1H1 H 0.4116(1) 0.4746 0.4955(1) 0.04(2) Uiso 1.00 1 d
1C2 C 0.3831(1) 0.2966(2) 0.4321(1) 0.032(2) Uiso 1.00 1 d
1C3 C 0.3939(1) 0.2167(2) 0.5376(1) 0.032(2) Uiso 1.00 1 d
1H3 H 0.4364(1) 0.2846(2) 0.5513(1) 0.04(2) Uiso 1.00 1 d
1C4 C 0.3943(1) 0.0862(3) 0.5785(1) 0.032(2) Uiso 1.00 1 d
1H4A H 0.4438(1) 0.0473(3) 0.5828(1) 0.04(2) Uiso 1.00 1 d
1H4B H 0.3812(1) 0.1231(3) 0.6178(1) 0.04(2) Uiso 1.00 1 d
1C5 C 0.3505(1) -0.0447(2) 0.5569(1) 0.032(2) Uiso 1.00 1 d
1C6 C 0.3655(1) -0.0917(2) 0.4979(1) 0.032(2) Uiso 1.00 1 d
1H6 H 0.4163(1) -0.1100(2) 0.4961(1) 0.04(2) Uiso 1.00 1 d
1C7 C 0.3267(1) -0.2376(3) 0.4850(1) 0.032(2) Uiso 1.00 1 d
1H7A H 0.2772(1) -0.2201(3) 0.4654(1) 0.04(2) Uiso 1.00 1 d
1H7B H 0.3474(1) -0.3063(3) 0.4556(1) 0.04(2) Uiso 1.00 1 d
1C8 C 0.3312(1) -0.3144(2) 0.5434(1) 0.032(2) Uiso 1.00 1 d
1H8A H 0.2811(1) -0.3084(2) 0.5500(1) 0.04(2) Uiso 1.00 1 d
1H8B H 0.3449(1) -0.4301(2) 0.5473(1) 0.04(2) Uiso 1.00 1 d
1C9 C 0.3633(1) -0.1972(2) 0.5878(1) 0.032(2) Uiso 1.00 1 d
1C10 C 0.2776(1) 0.0004(2) 0.5539(1) 0.032(2) Uiso 1.00 1 d
1H10A H 0.2654(1) 0.0950(2) 0.5264(1) 0.04(2) Uiso 1.00 1 d
1H10B H 0.2473(1) -0.0935(2) 0.5387(1) 0.04(2) Uiso 1.00 1 d
1H10C H 0.2693(1) 0.0285(2) 0.5957(1) 0.04(2) Uiso 1.00 1 d
1C11 C 0.3110(1) 0.3437(2) 0.4164(1) 0.032(2) Uiso 1.00 1 d
1H11A H 0.3044(1) 0.4043(2) 0.3794(1) 0.04(2) Uiso 1.00 1 d
1H11B H 0.2787(1) 0.2545(2) 0.4116(1) 0.04(2) Uiso 1.00 1 d
1H11C H 0.3000(1) 0.4107(2) 0.4485(1) 0.04(2) Uiso 1.00 1 d
1C12 C 0.4598(2) 0.5085(4) 0.4283(2) 0.032(2) Uiso 1.00 1 d
1H12 H 0.4827(2) 0.6090(4) 0.4468(2) 0.04(2) Uiso 1.00 1 d
1C13 C 0.3353(1) -0.1955(4) 0.6413(1) 0.032(2) Uiso 1.00 1 d
1C14 C 0.3819(1) -0.1525(2) 0.6949(1) 0.032(2) Uiso 1.00 1 d
1H14A H 0.4132(1) -0.2372(2) 0.7067(1) 0.04(2) Uiso 1.00 1 d
1H14B H 0.4081(1) -0.0604(2) 0.6881(1) 0.04(2) Uiso 1.00 1 d
1C15 C 0.4803(2) 0.4475(4) 0.3757(2) 0.032(2) Uiso 1.00 1 d
1C16 C 0.4501(2) 0.3078(5) 0.3552(2) 0.032(2) Uiso 1.00 1 d
1H16 H 0.4645(2) 0.2600(5) 0.3176(2) 0.04(2) Uiso 1.00 1 d
1C17 C 0.4034(1) 0.2415(3) 0.3776(1) 0.032(2) Uiso 1.00 1 d
1C18 C 0.3699(1) 0.1041(3) 0.3540(1) 0.032(2) Uiso 1.00 1 d
1H18A H 0.3192(1) 0.1269(3) 0.3389(1) 0.04(2) Uiso 1.00 1 d
1H18B H 0.3945(1) 0.0638(3) 0.3205(1) 0.04(2) Uiso 1.00 1 d
1C19 C 0.3723(1) -0.0195(2) 0.3990(1) 0.032(2) Uiso 1.00 1 d
1H19A H 0.3368(1) -0.1039(2) 0.3835(1) 0.04(2) Uiso 1.00 1 d
1H19B H 0.4223(1) -0.0570(2) 0.4064(1) 0.04(2) Uiso 1.00 1 d
1C20 C 0.3526(1) 0.0340(2) 0.4550(1) 0.032(2) Uiso 1.00 1 d
1H20 H 0.3018(1) 0.0645(2) 0.4463(1) 0.04(2) Uiso 1.00 1 d
1C21 C 0.3946(1) 0.1697(2) 0.4763(1) 0.032(2) Uiso 1.00 1 d
1H21 H 0.4450(1) 0.1356(2) 0.4797(1) 0.04(2) Uiso 1.00 1 d
1C22 C 0.3100(2) -0.0013(3) 0.7377(1) 0.032(2) Uiso 1.00 1 d
1C23 C 0.2636(1) 0.0011(2) 0.7793(1) 0.032(2) Uiso 1.00 1 d
1H23A H 0.2798(1) -0.0756(2) 0.8058(1) 0.04(2) Uiso 1.00 1 d
1H23B H 0.2634(1) 0.0962(2) 0.7992(1) 0.04(2) Uiso 1.00 1 d
1C24 C 0.2006(1) -0.0727(2) 0.7568(1) 0.032(2) Uiso 1.00 1 d
1H24A H 0.1833(1) 0.0074(2) 0.7311(1) 0.04(2) Uiso 1.00 1 d
1H24B H 0.1991(1) -0.1694(2) 0.7368(1) 0.04(2) Uiso 1.00 1 d
1C25 C 0.1549(1) -0.0782(7) 0.7989(1) 0.032(2) Uiso 1.00 1 d
1O26 O 0.3390(2) 0.3040(4) 0.5417(1) 0.025(1) Uiso 1.00 1 d
1H26 H 0.3412(2) 0.3385(4) 0.5795(1) 0.04(2) Uiso 1.00 1 d
1O27 O 0.4336(1) -0.2158(2) 0.6021(1) 0.025(1) Uiso 1.00 1 d
1H27 H 0.4387(1) -0.3163(2) 0.6141(1) 0.04(2) Uiso 1.00 1 d
1O28 O 0.2785(1) -0.2257(5) 0.6410(1) 0.025(1) Uiso 1.00 1 d
1O29 O 0.3445(1) -0.1321(3) 0.7397(1) 0.025(1) Uiso 1.00 1 d
1O30 O 0.5241(2) 0.5060(4) 0.3553(2) 0.025(1) Uiso 1.00 1 d
1O31 O 0.3143(2) 0.0952(4) 0.7039(2) 0.025(1) Uiso 1.00 1 d
1O32 O 0.1727(2) -0.0792(5) 0.8502(1) 0.025(1) Uiso 1.00 1 d
1O33 O 0.0931(1) -0.0747(5) 0.7736(1) 0.025(1) Uiso 1.00 1 d
1H33 H 0.0673(1) -0.0507(5) 0.7943(1) 0.04(2) Uiso 1.00 1 d
2C1 C -0.0707(1) 0.0778(3) 0.4449(1) 0.032(2) Uiso 1.00 1 d
2H1 H -0.0342(1) 0.0321(3) 0.4221(1) 0.04(2) Uiso 1.00 1 d
2C2 C -0.1035(1) 0.2205(2) 0.4240(1) 0.032(2) Uiso 1.00 1 d
2C3 C 0.0076(1) 0.2897(2) 0.3931(1) 0.032(2) Uiso 1.00 1 d
2H3 H 0.0342(1) 0.2142(2) 0.4234(1) 0.04(2) Uiso 1.00 1 d
2C4 C 0.0562(1) 0.4165(3) 0.3920(1) 0.032(2) Uiso 1.00 1 d
2H4A H 0.0721(1) 0.4533(3) 0.4345(1) 0.04(2) Uiso 1.00 1 d
2H4B H 0.0955(1) 0.3752(3) 0.3722(1) 0.04(2) Uiso 1.00 1 d
2C5 C 0.0260(1) 0.5502(2) 0.3592(1) 0.032(2) Uiso 1.00 1 d
2C6 C -0.0331(1) 0.6040(2) 0.3858(1) 0.032(2) Uiso 1.00 1 d
2H6 H -0.0240(1) 0.6211(2) 0.4306(1) 0.04(2) Uiso 1.00 1 d
2C7 C -0.0524(1) 0.7535(3) 0.3558(1) 0.032(2) Uiso 1.00 1 d
2H7A H -0.0846(1) 0.7401(3) 0.3165(1) 0.04(2) Uiso 1.00 1 d
2H7B H -0.0787(1) 0.8253(3) 0.3802(1) 0.04(2) Uiso 1.00 1 d
2C8 C 0.0135(1) 0.8213(2) 0.3453(1) 0.032(2) Uiso 1.00 1 d
2H8A H 0.0103(1) 0.8252(2) 0.3002(1) 0.04(2) Uiso 1.00 1 d
2H8B H 0.0249(1) 0.9329(2) 0.3602(1) 0.04(2) Uiso 1.00 1 d
2C9 C 0.0662(1) 0.6993(2) 0.3643(1) 0.032(2) Uiso 1.00 1 d
2C10 C 0.0039(1) 0.5071(2) 0.2956(1) 0.032(2) Uiso 1.00 1 d
2H10A H -0.0308(1) 0.4165(2) 0.2904(1) 0.04(2) Uiso 1.00 1 d
2H10B H -0.0169(1) 0.6039(2) 0.2727(1) 0.04(2) Uiso 1.00 1 d
2H10C H 0.0473(1) 0.4740(2) 0.2796(1) 0.04(2) Uiso 1.00 1 d
2C11 C -0.1494(1) 0.1837(2) 0.3687(1) 0.032(2) Uiso 1.00 1 d
2H11A H -0.1971(1) 0.2099(2) 0.3721(1) 0.04(2) Uiso 1.00 1 d
2H11B H -0.1372(1) 0.2385(2) 0.3337(1) 0.04(2) Uiso 1.00 1 d
2H11C H -0.1462(1) 0.0705(2) 0.3623(1) 0.04(2) Uiso 1.00 1 d
2C12 C -0.0859(2) -0.0006(3) 0.4872(2) 0.032(2) Uiso 1.00 1 d
2H12 H -0.0634(2) -0.1079(3) 0.4970(2) 0.04(2) Uiso 1.00 1 d
2C13 C 0.1193(1) 0.6911(4) 0.3295(1) 0.032(2) Uiso 1.00 1 d
2C14 C 0.1878(1) 0.6580(2) 0.3613(1) 0.032(2) Uiso 1.00 1 d
2H14A H 0.2071(1) 0.7481(2) 0.3831(1) 0.04(2) Uiso 1.00 1 d
2H14B H 0.1864(1) 0.5721(2) 0.3886(1) 0.04(2) Uiso 1.00 1 d
2C15 C -0.1272(2) 0.0652(3) 0.5258(2) 0.032(2) Uiso 1.00 1 d
2C16 C -0.1584(2) 0.2056(4) 0.5079(2) 0.032(2) Uiso 1.00 1 d
2H16 H -0.1900(2) 0.2546(4) 0.5349(2) 0.04(2) Uiso 1.00 1 d
2C17 C -0.1475(1) 0.2809(3) 0.4630(1) 0.032(2) Uiso 1.00 1 d
2C18 C -0.1822(1) 0.4218(3) 0.4440(1) 0.032(2) Uiso 1.00 1 d
2H18A H -0.2184(1) 0.3999(3) 0.4077(1) 0.04(2) Uiso 1.00 1 d
2H18B H -0.2041(1) 0.4657(3) 0.4785(1) 0.04(2) Uiso 1.00 1 d
2C19 C -0.1350(1) 0.5403(2) 0.4264(1) 0.032(2) Uiso 1.00 1 d
2H19A H -0.1637(1) 0.6259(2) 0.4025(1) 0.04(2) Uiso 1.00 1 d
2H19B H -0.1063(1) 0.5776(2) 0.4652(1) 0.04(2) Uiso 1.00 1 d
2C20 C -0.0841(1) 0.4866(2) 0.3909(1) 0.032(2) Uiso 1.00 1 d
2H20 H -0.1096(1) 0.4659(2) 0.3489(1) 0.04(2) Uiso 1.00 1 d
2C21 C -0.0523(1) 0.3441(2) 0.4172(1) 0.032(2) Uiso 1.00 1 d
2H21 H -0.0292(1) 0.3772(2) 0.4587(1) 0.04(2) Uiso 1.00 1 d
2C22 C 0.2252(2) 0.4852(3) 0.2996(2) 0.032(2) Uiso 1.00 1 d
2C23 C 0.2717(1) 0.4569(3) 0.2577(1) 0.032(2) Uiso 1.00 1 d
2H23A H 0.3028(1) 0.3904(3) 0.2788(1) 0.04(2) Uiso 1.00 1 d
2H23B H 0.2517(1) 0.4079(3) 0.2229(1) 0.04(2) Uiso 1.00 1 d
2C24 C 0.3193(1) 0.5824(3) 0.2540(1) 0.032(2) Uiso 1.00 1 d
2H24A H 0.2861(1) 0.6586(3) 0.2427(1) 0.04(2) Uiso 1.00 1 d
2H24B H 0.3502(1) 0.6147(3) 0.2874(1) 0.04(2) Uiso 1.00 1 d
2C25 C 0.3520(1) 0.5726(6) 0.2026(1) 0.032(2) Uiso 1.00 1 d
2O26 O -0.0118(1) 0.2126(4) 0.3427(2) 0.025(1) Uiso 1.00 1 d
2H26 H 0.0264(1) 0.1733(4) 0.3304(2) 0.04(2) Uiso 1.00 1 d
2O27 O 0.0966(1) 0.7180(2) 0.4229(1) 0.025(1) Uiso 1.00 1 d
2H27 H 0.1130(1) 0.8167(2) 0.4252(1) 0.04(2) Uiso 1.00 1 d
2O28 O 0.1081(1) 0.7201(5) 0.2791(1) 0.025(1) Uiso 1.00 1 d
2O29 O 0.2299(1) 0.6264(3) 0.3207(1) 0.025(1) Uiso 1.00 1 d
2O30 O -0.1429(2) -0.0089(4) 0.5638(2) 0.025(1) Uiso 1.00 1 d
2O31 O 0.1813(2) 0.4043(4) 0.3060(2) 0.025(1) Uiso 1.00 1 d
2O32 O 0.4105(1) 0.5947(5) 0.2033(2) 0.025(1) Uiso 1.00 1 d
2O33 O 0.3087(1) 0.5502(5) 0.1563(1) 0.025(1) Uiso 1.00 1 d
2H33 H 0.3263(1) 0.5311(5) 0.1291(1) 0.04(2) Uiso 1.00 1 d

loop_
_atom_type_symbol
_atom_type_scat_dispersion_real
_atom_type_scat_dispersion_imag
_atom_type_scat_source
C 0.0064 0.0035 'International Tables for Crystallography Vol. C'
H 0.0000 0.0000 'International Tables for Crystallography Vol. C'
O 0.0197 0.0128 'International Tables for Crystallography Vol. C'

loop_
_geom_angle_atom_site_label_1
_geom_angle_atom_site_label_2
_geom_angle_atom_site_label_3
_geom_angle
_geom_angle_site_symmetry_1
_geom_angle_site_symmetry_2
_geom_angle_site_symmetry_3
1H1 1C1 1C12 117.1(5) . . .
1H1 1C1 1C2 118.2(5) . . .
1C12 1C1 1C2 124.6(5) . . .
1H6 1C6 1C20 99.1(5) . . .
1H6 1C6 1C7 110.3(5) . . .
1H6 1C6 1C5 114.4(4) . . .
1C20 1C6 1C7 117.6(4) . . .
1C20 1C6 1C5 112.0(4) . . .
1C7 1C6 1C5 103.9(4) . . .
1C1 1C2 1C17 112.8(5) . . .
1C1 1C2 1C11 107.0(4) . . .
1C1 1C2 1C21 109.1(4) . . .
1C17 1C2 1C11 105.5(4) . . .
1C17 1C2 1C21 108.4(5) . . .
1C11 1C2 1C21 114.2(4) . . .
1H3 1C3 1O26 107.3(6) . . .
1H3 1C3 1C4 108.4(5) . . .
1H3 1C3 1C21 108.6(5) . . .
1O26 1C3 1C4 107.9(5) . . .
1O26 1C3 1C21 110.5(4) . . .
1C4 1C3 1C21 114.0(3) . . .
1C4 1C5 1C6 109.0(4) . . .
1C4 1C5 1C10 109.8(4) . . .
1C4 1C5 1C9 117.7(4) . . .
1C6 1C5 1C10 111.1(3) . . .
1C6 1C5 1C9 98.7(4) . . .
1C10 1C5 1C9 110.0(6) . . .
1H4B 1C4 1H4A 112.5(7) . . .
1H4B 1C4 1C5 108.5(6) . . .
1H4B 1C4 1C3 110.6(5) . . .
1H4A 1C4 1C5 107.0(5) . . .
1H4A 1C4 1C3 102.8(6) . . .
1C5 1C4 1C3 115.4(6) . . .
2H8A 2C8 2H8B 106.3(9) . . .
2H8A 2C8 2C7 104.9(8) . . .
2H8A 2C8 2C9 104.3(6) . . .
2H8B 2C8 2C7 117.7(6) . . .
2H8B 2C8 2C9 116.6(5) . . .
2C7 2C8 2C9 105.7(5) . . .
1H19B 1C19 1H19A 115.1(6) . . .
1H19B 1C19 1C20 109.2(5) . . .
1H19B 1C19 1C18 105.5(6) . . .
1H19A 1C19 1C20 105.1(5) . . .
1H19A 1C19 1C18 108.5(5) . . .
1C20 1C19 1C18 113.7(4) . . .
1H14A 1C14 1H14B 108.8(5) . . .
1H14A 1C14 1O29 106.5(8) . . .
1H14A 1C14 1C13 109.8(6) . . .
1H14B 1C14 1O29 112.5(6) . . .
1H14B 1C14 1C13 110.7(6) . . .
1O29 1C14 1C13 108.5(5) . . .
1H24A 1C24 1H24B 111.1(6) . . .
1H24A 1C24 1C25 104.1(8) . . .
1H24A 1C24 1C23 96.7(8) . . .
1H24B 1C24 1C25 108.9(9) . . .
1H24B 1C24 1C23 121.6(7) . . .
1C25 1C24 1C23 112.5(6) . . .
2H4B 2C4 2H4A 112.6(6) . . .
2H4B 2C4 2C5 108.9(7) . . .
2H4B 2C4 2C3 107.5(6) . . .
2H4A 2C4 2C5 106.9(6) . . .
2H4A 2C4 2C3 108.7(7) . . .
2C5 2C4 2C3 112.3(5) . . .
2C16 2C17 2C18 123.3(8) . . .
2C16 2C17 2C2 121.3(8) . . .
2C18 2C17 2C2 115.2(5) . . .
2H18A 2C18 2H18B 111.4(6) . . .
2H18A 2C18 2C17 109.6(5) . . .
2H18A 2C18 2C19 107.2(5) . . .
2H18B 2C18 2C17 108.4(5) . . .
2H18B 2C18 2C19 108.5(5) . . .
2C17 2C18 2C19 111.8(4) . . .
1H7A 1C7 1H7B 104.3(6) . . .
1H7A 1C7 1C6 113.4(4) . . .
1H7A 1C7 1C8 112.3(5) . . .
1H7B 1C7 1C6 111.7(5) . . .
1H7B 1C7 1C8 111.3(6) . . .
1C6 1C7 1C8 104.0(4) . . .
2H12 2C12 2C1 120.0(9) . . .
2H12 2C12 2C15 119.4(8) . . .
2C1 2C12 2C15 120.2(6) . . .
2O27 2C9 2C13 107.4(5) . . .
2O27 2C9 2C8 112.2(4) . . .
2O27 2C9 2C5 108.6(4) . . .
2C13 2C9 2C8 114.6(5) . . .
2C13 2C9 2C5 110.2(5) . . .
2C8 2C9 2C5 103.6(3) . . .
1O30 1C15 1C16 123.0(8) . . .
1O30 1C15 1C12 120.6(7) . . .
1C16 1C15 1C12 116.1(7) . . .
1H11C 1C11 1H11A 108.7(6) . . .
1H11C 1C11 1H11B 109(1) . . .
1H11C 1C11 1C2 107.3(7) . . .
1H11A 1C11 1H11B 108.3(6) . . .
1H11A 1C11 1C2 110.4(5) . . .
1H11B 1C11 1C2 113.5(5) . . .
1H20 1C20 1C6 112.5(5) . . .
1H20 1C20 1C21 110.4(6) . . .
1H20 1C20 1C19 107.1(7) . . .
1C6 1C20 1C21 109.4(6) . . .
1C6 1C20 1C19 108.4(5) . . .
1C21 1C20 1C19 108.9(4) . . .
1H16 1C16 1C17 118.4(8) . . .
1H16 1C16 1C15 117.7(9) . . .
1C17 1C16 1C15 123.7(7) . . .
1O32 1C25 1O33 125.2(6) . . .
1O32 1C25 1C24 123.7(5) . . .
1O33 1C25 1C24 111.0(4) . . .
2C4 2C5 2C6 108.8(4) . . .
2C4 2C5 2C10 110.1(4) . . .
2C4 2C5 2C9 117.5(4) . . .
2C6 2C5 2C10 110.5(5) . . .
2C6 2C5 2C9 98.4(4) . . .
2C10 2C5 2C9 110.9(4) . . .
2O28 2C13 2C9 120.1(6) . . .
2O28 2C13 2C14 123.5(6) . . .
2C9 2C13 2C14 116.2(4) . . .
2H10C 2C10 2H10A 109.3(6) . . .
2H10C 2C10 2H10B 109.3(8) . . .
2H10C 2C10 2C5 106.4(5) . . .
2H10A 2C10 2H10B 109.9(6) . . .
2H10A 2C10 2C5 112.7(5) . . .
2H10B 2C10 2C5 109.1(5) . . .
1H8A 1C8 1H8B 106.4(8) . . .
1H8A 1C8 1C7 100.8(6) . . .
1H8A 1C8 1C9 100.5(7) . . .
1H8B 1C8 1C7 119.0(8) . . .
1H8B 1C8 1C9 120.6(7) . . .
1C7 1C8 1C9 105.9(6) . . .
1H21 1C21 1C3 99.0(5) . . .
1H21 1C21 1C20 106.9(2) . . .
1H21 1C21 1C2 107.8(3) . . .
1C3 1C21 1C20 116.6(2) . . .
1C3 1C21 1C2 115.5(2) . . .
1C20 1C21 1C2 109.7(2) . . .
2H19B 2C19 2H19A 115.1(3) . . .
2H19B 2C19 2C20 104.1(3) . . .
2H19B 2C19 2C18 105.4(3) . . .
2H19A 2C19 2C20 107.4(3) . . .
2H19A 2C19 2C18 108.2(3) . . .
2C20 2C19 2C18 117.0(3) . . .
2H14A 2C14 2H14B 108.8(3) . . .
2H14A 2C14 2O29 106.0(4) . . .
2H14A 2C14 2C13 111.3(3) . . .
2H14B 2C14 2O29 111.7(4) . . .
2H14B 2C14 2C13 110.6(3) . . .
2O29 2C14 2C13 108.4(3) . . .
2H6 2C6 2C20 92.1(2) . . .
2H6 2C6 2C5 115.6(2) . . .
2H6 2C6 2C7 109.6(2) . . .
2C20 2C6 2C5 115.1(2) . . .
2C20 2C6 2C7 120.6(2) . . .
2C5 2C6 2C7 104.1(2) . . .
2H1 2C1 2C12 117.3(5) . . .
2H1 2C1 2C2 118.2(3) . . .
2C12 2C1 2C2 124.4(4) . . .
1C16 1C17 1C18 123.3(4) . . .
1C16 1C17 1C2 121.5(4) . . .
1C18 1C17 1C2 115.1(2) . . .
1H12 1C12 1C1 120.2(4) . . .
1H12 1C12 1C15 119.2(6) . . .
1C1 1C12 1C15 120.2(3) . . .
1H18A 1C18 1H18B 111.3(3) . . .
1H18A 1C18 1C17 110.1(3) . . .
1H18A 1C18 1C19 107.2(3) . . .
1H18B 1C18 1C17 108.4(3) . . .
1H18B 1C18 1C19 108.2(3) . . .
1C17 1C18 1C19 111.6(3) . . .
2H7A 2C7 2H7B 104.3(3) . . .
2H7A 2C7 2C6 113.1(2) . . .
2H7A 2C7 2C8 110.2(3) . . .
2H7B 2C7 2C6 112.5(3) . . .
2H7B 2C7 2C8 112.8(3) . . .
2C6 2C7 2C8 104.2(2) . . .
1O31 1C22 1O29 123.3(5) . . .
1O31 1C22 1C23 124.4(4) . . .
1O29 1C22 1C23 112.1(3) . . .
2H11C 2C11 2H11A 108.7(3) . . .
2H11C 2C11 2H11B 108.6(4) . . .
2H11C 2C11 2C2 107.0(3) . . .
2H11A 2C11 2H11B 108.3(3) . . .
2H11A 2C11 2C2 110.6(3) . . .
2H11B 2C11 2C2 113.5(3) . . .
1H23A 1C23 1H23B 109.2(3) . . .
1H23A 1C23 1C22 103.8(4) . . .
1H23A 1C23 1C24 96.7(3) . . .
1H23B 1C23 1C22 113.0(4) . . .
1H23B 1C23 1C24 119.6(3) . . .
1C22 1C23 1C24 111.9(3) . . .
2C1 2C2 2C17 112.8(3) . . .
2C1 2C2 2C11 106.9(3) . . .
2C1 2C2 2C21 111.2(3) . . .
2C17 2C2 2C11 105.1(3) . . .
2C17 2C2 2C21 107.3(3) . . .
2C11 2C2 2C21 113.5(2) . . .
2O30 2C15 2C16 122.6(6) . . .
2O30 2C15 2C12 120.1(5) . . .
2C16 2C15 2C12 115.8(5) . . .
2H20 2C20 2C6 107.1(3) . . .
2H20 2C20 2C21 111.0(2) . . .
2H20 2C20 2C19 107.1(3) . . .
2C6 2C20 2C21 110.7(2) . . .
2C6 2C20 2C19 112.0(2) . . .
2C21 2C20 2C19 108.9(2) . . .
1O27 1C9 1C13 107.9(3) . . .
1O27 1C9 1C5 107.6(2) . . .
1O27 1C9 1C8 112.8(2) . . .
1C13 1C9 1C5 110.0(3) . . .
1C13 1C9 1C8 114.3(3) . . .
1C5 1C9 1C8 104.0(2) . . .
1O28 1C13 1C9 120.1(3) . . .
1O28 1C13 1C14 123.4(3) . . .
1C9 1C13 1C14 116.5(2) . . .
2H3 2C3 2O26 108.6(4) . . .
2H3 2C3 2C4 102.2(3) . . .
2H3 2C3 2C21 107.9(3) . . .
2O26 2C3 2C4 117.2(3) . . .
2O26 2C3 2C21 110.0(3) . . .
2C4 2C3 2C21 110.3(2) . . .
1H10C 1C10 1H10B 109.3(3) . . .
1H10C 1C10 1H10A 109.2(3) . . .
1H10C 1C10 1C5 108.3(2) . . .
1H10B 1C10 1H10A 109.8(3) . . .
1H10B 1C10 1C5 108.8(3) . . .
1H10A 1C10 1C5 111.4(3) . . .
2H16 2C16 2C17 118.3(5) . . .
2H16 2C16 2C15 117.4(5) . . .
2C17 2C16 2C15 124.1(4) . . .
2H21 2C21 2C3 99.5(3) . . .
2H21 2C21 2C20 104.6(2) . . .
2H21 2C21 2C2 108.1(3) . . .
2C3 2C21 2C20 115.8(2) . . .
2C3 2C21 2C2 114.7(2) . . .
2C20 2C21 2C2 112.4(2) . . .
2O31 2C22 2O29 122.0(5) . . .
2O31 2C22 2C23 123.9(4) . . .
2O29 2C22 2C23 112.7(3) . . .
2H23A 2C23 2H23B 109.3(4) . . .
2H23A 2C23 2C24 95.8(4) . . .
2H23A 2C23 2C22 101.5(4) . . .
2H23B 2C23 2C24 118.6(3) . . .
2H23B 2C23 2C22 114.4(4) . . .
2C24 2C23 2C22 113.7(3) . . .
2H24A 2C24 2H24B 111.1(4) . . .
2H24A 2C24 2C25 101.7(4) . . .
2H24A 2C24 2C23 95.7(4) . . .
2H24B 2C24 2C25 111.4(4) . . .
2H24B 2C24 2C23 121.2(3) . . .
2C25 2C24 2C23 112.8(4) . . .
2O32 2C25 2O33 124.9(4) . . .
2O32 2C25 2C24 123.5(3) . . .
2O33 2C25 2C24 111.4(3) . . .
1C22 1O29 1C14 115.0(3) . . .
1H33 1O33 1C25 114.1(5) . . .
1H26 1O26 1C3 109.3(4) . . .
1H27 1O27 1C9 104.0(3) . . .
2H26 2O26 2C3 107.9(4) . . .
2H27 2O27 2C9 105.2(3) . . .
2C22 2O29 2C14 114.8(4) . . .
2H33 2O33 2C25 111.9(5) . . .

loop_
_geom_bond_atom_site_label_1
_geom_bond_atom_site_label_2
_geom_bond_distance
_geom_bond_site_symmetry_1
_geom_bond_site_symmetry_2
1C1 1H1 1.090(5) . .
1C1 1C12 1.33(1) . .
1C1 1C2 1.510(5) . .
1C6 1H6 1.083(4) . .
1C6 1C20 1.535(6) . .
1C6 1C7 1.555(6) . .
1C2 1C17 1.531(7) . .
1C2 1C11 1.555(5) . .
1C2 1C21 1.562(5) . .
1C3 1H3 1.089(6) . .
1C3 1O26 1.410(8) . .
1C3 1C4 1.540(6) . .
1C3 1C21 1.547(5) . .
1C5 1C6 1.568(6) . .
1C5 1C10 1.569(5) . .
1C5 1C9 1.574(5) . .
1C4 1H4B 1.083(6) . .
1C4 1H4A 1.083(5) . .
1C4 1C5 1.539(6) . .
2C8 2H8A 1.085(5) . .
2C8 2H8B 1.087(5) . .
2C8 2C9 1.577(6) . .
1C19 1H19B 1.087(5) . .
1C19 1H19A 1.089(6) . .
1C19 1C20 1.554(7) . .
1C14 1H14A 1.020(6) . .
1C14 1H14B 1.025(7) . .
1C14 1O29 1.445(8) . .
1C24 1H24A 0.986(6) . .
1C24 1H24B 0.998(5) . .
1C24 1C25 1.503(7) . .
2C4 2H4B 1.082(7) . .
2C4 2H4A 1.084(6) . .
2C4 2C5 1.530(6) . .
2C17 2C18 1.503(7) . .
2C18 2H18A 1.085(6) . .
2C18 2H18B 1.088(7) . .
2C18 2C19 1.561(7) . .
1C7 1H7A 1.083(5) . .
1C7 1H7B 1.085(8) . .
1C7 1C8 1.564(7) . .
2C12 2H12 1.09(1) . .
2C12 2C15 1.49(1) . .
2C9 2O27 1.469(6) . .
2C9 2C13 1.497(6) . .
1C15 1O30 1.23(1) . .
1C15 1C16 1.47(1) . .
1C11 1H11C 1.039(7) . .
1C11 1H11A 1.042(5) . .
1C11 1H11B 1.048(6) . .
1C20 1H20 1.087(4) . .
1C20 1C21 1.551(6) . .
1C16 1H16 1.09(1) . .
1C16 1C17 1.33(1) . .
1C25 1O32 1.238(6) . .
1C25 1O33 1.341(6) . .
2C5 2C6 1.557(6) . .
2C5 2C10 1.584(5) . .
2C5 2C9 1.585(5) . .
2C13 2O28 1.235(7) . .
2C13 2C14 1.544(6) . .
2C10 2H10C 1.082(6) . .
2C10 2H10A 1.089(5) . .
2C10 2H10B 1.090(6) . .
1C8 1H8A 1.084(6) . .
1C8 1H8B 1.086(5) . .
1C8 1C9 1.583(7) . .
1C21 1H21 1.089(5) . .
2C19 2H19B 1.087(6) . .
2C19 2H19A 1.090(7) . .
2C19 2C20 1.548(7) . .
2C14 2H14A 1.021(6) . .
2C14 2H14B 1.024(6) . .
2C14 2O29 1.447(8) . .
2C6 2H6 1.082(4) . .
2C6 2C20 1.525(6) . .
2C6 2C7 1.560(6) . .
2C1 2H1 1.09(1) . .
2C1 2C12 1.32(1) . .
2C1 2C2 1.512(7) . .
1C17 1C18 1.497(7) . .
1C12 1H12 1.09(1) . .
1C12 1C15 1.51(1) . .
1C18 1H18A 1.086(5) . .
1C18 1H18B 1.088(7) . .
1C18 1C19 1.556(7) . .
2C7 2H7A 1.083(6) . .
2C7 2H7B 1.084(8) . .
2C7 2C8 1.565(7) . .
1C22 1O31 1.21(1) . .
1C22 1O29 1.383(8) . .
1C22 1C23 1.503(9) . .
2C11 2H11C 1.040(5) . .
2C11 2H11A 1.042(6) . .
2C11 2H11B 1.047(7) . .
1C23 1H23A 0.971(7) . .
1C23 1H23B 0.986(6) . .
1C23 1C24 1.503(7) . .
2C2 2C17 1.519(8) . .
2C2 2C11 1.557(6) . .
2C2 2C21 1.575(6) . .
2C15 2O30 1.22(1) . .
2C15 2C16 1.46(1) . .
2C20 2H20 1.088(5) . .
2C20 2C21 1.542(6) . .
1C9 1O27 1.469(5) . .
1C9 1C13 1.502(6) . .
1C13 1O28 1.217(8) . .
1C13 1C14 1.545(7) . .
2C3 2H3 1.089(6) . .
2C3 2O26 1.410(8) . .
2C3 2C4 1.535(6) . .
2C3 2C21 1.542(6) . .
1C10 1H10C 1.083(6) . .
1C10 1H10B 1.089(6) . .
1C10 1H10A 1.090(6) . .
2C16 2H16 1.09(2) . .
2C16 2C17 1.33(1) . .
2C21 2H21 1.087(5) . .
2C22 2O31 1.20(1) . .
2C22 2O29 1.374(8) . .
2C22 2C23 1.53(1) . .
2C23 2H23A 0.971(8) . .
2C23 2H23B 0.986(7) . .
2C23 2C24 1.523(8) . .
2C24 2H24A 0.987(7) . .
2C24 2H24B 0.998(7) . .
2C24 2C25 1.512(7) . .
2C25 2O32 1.238(8) . .
2C25 2O33 1.342(8) . .
1O33 1H33 0.82(1) . .
1O26 1H26 0.963(7) . .
1O27 1H27 0.956(6) . .
2O26 2H26 0.963(9) . .
2O27 2H27 0.956(6) . .
2O33 2H33 0.82(1) . .

loop_
_pd_block_diffractogram_id
2007-09-01T09:00|PS-100K-1|E._Nishibori|LDScamera.BL02B2.SPring-8
2007-09-01T09:00|PS-100K-2|E._Nishibori|LDScamera.BL02B2.SPring-8

loop_
_cod_related_entry_id
_cod_related_entry_database
_cod_related_entry_code
1 ChemSpider 571099
